data_7012385
loop_
_publ_author_name
'Duraczy\'nska, Dorota'
'Nelson, John H.'

_publ_section_title
;
 Diphenylvinylphosphine (DPVP) complexes containing the
 (\h5-MeC5H4)Ru(ii) moiety: synthesis, characterization and
 reactions
;
_journal_issue 3
_journal_name_full 'Dalton Transactions'
_journal_page_first 449
_journal_page_last 457
_journal_paper_doi 10.1039/b210492j
_journal_year 2003
_chemical_formula_sum 'C48 H47 F6 P4 Ru'
_chemical_formula_weight 962.81
_chemical_name_common 5
_chemical_name_systematic ?
_space_group_IT_number 14
_symmetry_cell_setting monoclinic
_symmetry_space_group_name_Hall '-P 2ybc'
_symmetry_space_group_name_H-M 'P 1 21/c 1'
_atom_sites_solution_hydrogens geom
_atom_sites_solution_primary direct
_atom_sites_solution_secondary difmap
_audit_creation_method SHELXL-97
_cell_angle_alpha 90.00
_cell_angle_beta 97.081(19)
_cell_angle_gamma 90.00
_cell_formula_units_Z 4
_cell_length_a 15.716(4)
_cell_length_b 13.605(2)
_cell_length_c 20.704(5)
_cell_measurement_reflns_used 18
_cell_measurement_temperature 298(2)
_cell_measurement_theta_max 12.21
_cell_measurement_theta_min 4.83
_cell_volume 4393.1(17)
_computing_cell_refinement 'Bruker XSCANS'
_computing_data_collection 'Bruker XSCANS'
_computing_data_reduction 'Bruker SHELXTL'
_computing_molecular_graphics 'Bruker SHELXTL'
_computing_publication_material 'Bruker SHELXTL'
_computing_structure_refinement 'SHELXL-97 (Sheldrick, 1997)'
_computing_structure_solution 'SHELXS-97 (Sheldrick, 1990)'
_diffrn_ambient_temperature 298(2)
_diffrn_measured_fraction_theta_full 0.843
_diffrn_measured_fraction_theta_max 0.843
_diffrn_measurement_device_type 'Bruker P4'
_diffrn_measurement_method '\w scans'
_diffrn_radiation_monochromator graphite
_diffrn_radiation_source 'fine-focus sealed tube'
_diffrn_radiation_type MoK\a
_diffrn_radiation_wavelength 0.71073
_diffrn_reflns_av_R_equivalents 0.1059
_diffrn_reflns_av_sigmaI/netI 0.1875
_diffrn_reflns_limit_h_max 1
_diffrn_reflns_limit_h_min -16
_diffrn_reflns_limit_k_max 1
_diffrn_reflns_limit_k_min -14
_diffrn_reflns_limit_l_max 22
_diffrn_reflns_limit_l_min -22
_diffrn_reflns_number 7085
_diffrn_reflns_theta_full 22.50
_diffrn_reflns_theta_max 22.50
_diffrn_reflns_theta_min 1.80
_diffrn_standards_interval_count 97
_diffrn_standards_number 3
_exptl_absorpt_coefficient_mu 0.562
_exptl_absorpt_correction_T_max 0.9791
_exptl_absorpt_correction_T_min 0.8457
_exptl_absorpt_correction_type empirical
_exptl_crystal_colour red-violet
_exptl_crystal_density_diffrn 1.456
_exptl_crystal_density_method 'not measured'
_exptl_crystal_description block
_exptl_crystal_F_000 1972
_exptl_crystal_size_max .28
_exptl_crystal_size_mid .42
_exptl_crystal_size_min .38
_refine_diff_density_max 0.826
_refine_diff_density_min -0.745
_refine_diff_density_rms 0.117
_refine_ls_extinction_method none
_refine_ls_goodness_of_fit_ref 1.024
_refine_ls_hydrogen_treatment mixed
_refine_ls_matrix_type full
_refine_ls_number_parameters 532
_refine_ls_number_reflns 5715
_refine_ls_number_restraints 0
_refine_ls_restrained_S_all 1.024
_refine_ls_R_factor_all 0.1803
_refine_ls_R_factor_gt 0.0859
_refine_ls_shift/su_max 0.005
_refine_ls_shift/su_mean 0.000
_refine_ls_structure_factor_coef Fsqd
_refine_ls_weighting_details 'calc w=1/[\s^2^(Fo^2^)+(0.1053P)^2^+0.0000P] where P=(Fo^2^+2Fc^2^)/3'
_refine_ls_weighting_scheme calc
_refine_ls_wR_factor_gt 0.1913
_refine_ls_wR_factor_ref 0.2418
_reflns_number_gt 2945
_reflns_number_total 5715
_reflns_threshold_expression >2sigma(I)
_cod_data_source_file b210492j.txt
_cod_data_source_block jhn473a
_cod_depositor_comments
;
The following automatic conversions were performed:
'_symmetry_cell_setting' value 'Monoclinic' changed to 'monoclinic'
according to '/home/saulius/struct/CIF-dictionaries/cif_core.dic'
dictionary named 'cif_core.dic' version 2.4.1 from 2010-06-29.

Automatic conversion script
Id: cif_fix_enum 1527 2010-12-29 10:47:43Z saulius 
;
_cod_original_cell_volume 4392.9(17)
_cod_original_sg_symbol_H-M P2(1)/c
_cod_database_code 7012385

loop_
_symmetry_equiv_pos_as_xyz
'x, y, z'
'-x, y+1/2, -z+1/2'
'-x, -y, -z'
'x, -y-1/2, z-1/2'

loop_
_atom_site_label
_atom_site_type_symbol
_atom_site_fract_x
_atom_site_fract_y
_atom_site_fract_z
_atom_site_U_iso_or_equiv
_atom_site_adp_type
_atom_site_occupancy
_atom_site_symmetry_multiplicity
_atom_site_calc_flag
_atom_site_refinement_flags
_atom_site_disorder_assembly
_atom_site_disorder_group
Ru1 Ru 0.71599(7) 0.36694(7) 0.82074(5) 0.0331(4) Uani 1 1 d . . .
P1 P 0.8439(2) 0.4158(3) 0.88440(19) 0.0469(10) Uani 1 1 d . . .
P2 P 0.6281(2) 0.4073(3) 0.90059(17) 0.0387(9) Uani 1 1 d . . .
P3 P 0.6958(2) 0.5173(3) 0.76379(18) 0.0421(10) Uani 1 1 d . . .
C1 C 0.7767(9) 0.2328(13) 0.7764(9) 0.065(5) Uani 1 1 d . . .
C2 C 0.7144(13) 0.2801(10) 0.7281(7) 0.063(5) Uani 1 1 d . . .
H2A H 0.7252 0.3056 0.6856 0.076 Uiso 1 1 calc R . .
C3 C 0.6353(10) 0.2744(12) 0.7517(8) 0.058(4) Uani 1 1 d . . .
H3A H 0.5798 0.2930 0.7279 0.069 Uiso 1 1 calc R . .
C4 C 0.6481(12) 0.2241(10) 0.8116(9) 0.069(5) Uani 1 1 d . . .
H4A H 0.6034 0.2020 0.8374 0.083 Uiso 1 1 calc R . .
C5 C 0.7321(10) 0.2036(11) 0.8233(10) 0.075(6) Uani 1 1 d . . .
H5A H 0.7576 0.1679 0.8620 0.090 Uiso 1 1 calc R . .
C6 C 0.8622(12) 0.2051(19) 0.7662(12) 0.143(10) Uani 1 1 d . . .
H6A H 0.8610 0.1417 0.7458 0.214 Uiso 1 1 calc R . .
H6B H 0.8978 0.2024 0.8073 0.214 Uiso 1 1 calc R . .
H6C H 0.8848 0.2528 0.7387 0.214 Uiso 1 1 calc R . .
C7 C 0.8518(9) 0.5421(10) 0.9142(7) 0.056(4) Uani 1 1 d . . .
H7A H 0.8101 0.5631 0.9392 0.067 Uiso 1 1 calc R . .
C8 C 0.9114(10) 0.6061(11) 0.9033(9) 0.086(6) Uani 1 1 d . . .
H8A H 0.9543 0.5881 0.8785 0.103 Uiso 1 1 calc R . .
H8B H 0.9104 0.6692 0.9205 0.103 Uiso 1 1 calc R . .
C9 C 0.8707(9) 0.3455(10) 0.9601(8) 0.055(4) Uani 1 1 d . . .
C10 C 0.8982(10) 0.2474(11) 0.9564(8) 0.072(5) Uani 1 1 d . . .
H10A H 0.9048 0.2179 0.9168 0.086 Uiso 1 1 calc R . .
C11 C 0.9149(10) 0.1968(12) 1.0149(9) 0.073(5) Uani 1 1 d . . .
H11A H 0.9347 0.1325 1.0135 0.088 Uiso 1 1 calc R . .
C12 C 0.9043(12) 0.2342(14) 1.0732(9) 0.086(6) Uani 1 1 d . . .
H12A H 0.9171 0.1970 1.1109 0.103 Uiso 1 1 calc R . .
C13 C 0.8737(10) 0.3298(14) 1.0762(9) 0.071(5) Uani 1 1 d . . .
H13A H 0.8640 0.3569 1.1159 0.085 Uiso 1 1 calc R . .
C14 C 0.8578(9) 0.3842(11) 1.0196(8) 0.060(4) Uani 1 1 d . . .
H14A H 0.8380 0.4484 1.0217 0.072 Uiso 1 1 calc R . .
C15 C 0.9464(9) 0.4048(10) 0.8484(9) 0.058(4) Uani 1 1 d . . .
C16 C 0.9467(10) 0.4136(11) 0.7827(8) 0.057(4) Uani 1 1 d . . .
H16A H 0.8953 0.4167 0.7552 0.068 Uiso 1 1 calc R . .
C17 C 1.0251(12) 0.4178(13) 0.7572(11) 0.089(6) Uani 1 1 d . . .
H17A H 1.0272 0.4274 0.7129 0.107 Uiso 1 1 calc R . .
C18 C 1.0991(12) 0.4074(15) 0.7997(14) 0.105(8) Uani 1 1 d . . .
H18A H 1.1509 0.4045 0.7825 0.126 Uiso 1 1 calc R . .
C19 C 1.1008(12) 0.4013(16) 0.8627(12) 0.098(8) Uani 1 1 d . . .
H19A H 1.1532 0.3989 0.8890 0.118 Uiso 1 1 calc R . .
C20 C 1.0240(10) 0.3983(12) 0.8909(11) 0.093(7) Uani 1 1 d . . .
H20A H 1.0251 0.4518 0.9220 0.111 Uiso 1 1 calc R . .
H20B H 1.0231 0.3375 0.9153 0.111 Uiso 1 1 calc R . .
C21 C 0.6503(8) 0.5160(10) 0.9505(6) 0.041(4) Uani 1 1 d . . .
H21A H 0.6503 0.5756 0.9284 0.050 Uiso 1 1 calc R . .
C22 C 0.6662(9) 0.5205(12) 1.0128(7) 0.062(5) Uani 1 1 d . . .
H22A H 0.6672 0.4633 1.0374 0.075 Uiso 1 1 calc R . .
H22B H 0.6768 0.5809 1.0332 0.075 Uiso 1 1 calc R . .
C23 C 0.6147(9) 0.3140(9) 0.9629(7) 0.047(4) Uani 1 1 d . . .
C24 C 0.5438(9) 0.3153(11) 0.9982(7) 0.055(4) Uani 1 1 d . . .
H24A H 0.5022 0.3635 0.9889 0.066 Uiso 1 1 calc R . .
C25 C 0.5337(10) 0.2473(11) 1.0464(7) 0.056(4) Uani 1 1 d . . .
H25A H 0.4865 0.2502 1.0693 0.067 Uiso 1 1 calc R . .
C26 C 0.5950(10) 0.1751(11) 1.0598(7) 0.056(4) Uani 1 1 d . . .
H26A H 0.5897 0.1291 1.0922 0.067 Uiso 1 1 calc R . .
C27 C 0.6646(10) 0.1715(11) 1.0246(7) 0.053(4) Uani 1 1 d . . .
H27A H 0.7047 0.1214 1.0328 0.064 Uiso 1 1 calc R . .
C28 C 0.6755(9) 0.2416(10) 0.9773(6) 0.048(4) Uani 1 1 d . . .
H28A H 0.7237 0.2396 0.9555 0.058 Uiso 1 1 calc R . .
C29 C 0.5158(8) 0.4312(9) 0.8679(7) 0.041(3) Uani 1 1 d . . .
C30 C 0.4832(9) 0.5246(10) 0.8629(7) 0.054(4) Uani 1 1 d . . .
H30A H 0.5171 0.5770 0.8795 0.065 Uiso 1 1 calc R . .
C31 C 0.3993(10) 0.5428(12) 0.8331(8) 0.064(5) Uani 1 1 d . . .
H31A H 0.3790 0.6071 0.8295 0.077 Uiso 1 1 calc R . .
C32 C 0.3481(12) 0.4682(15) 0.8099(8) 0.079(5) Uani 1 1 d . . .
H32A H 0.2934 0.4806 0.7889 0.095 Uiso 1 1 calc R . .
C33 C 0.3776(10) 0.3745(14) 0.8177(8) 0.073(5) Uani 1 1 d . . .
H33A H 0.3410 0.3230 0.8037 0.088 Uiso 1 1 calc R . .
C34 C 0.4622(8) 0.3525(11) 0.8463(7) 0.057(4) Uani 1 1 d . . .
H34A H 0.4815 0.2880 0.8506 0.068 Uiso 1 1 calc R . .
C35 C 0.6824(10) 0.6300(10) 0.8060(7) 0.051(4) Uani 1 1 d . . .
H35A H 0.7281 0.6495 0.8361 0.061 Uiso 1 1 calc R . .
C36 C 0.6161(11) 0.6875(11) 0.7993(7) 0.062(4) Uani 1 1 d . . .
H36A H 0.5685 0.6716 0.7699 0.074 Uiso 1 1 calc R . .
H36B H 0.6161 0.7447 0.8240 0.074 Uiso 1 1 calc R . .
C37 C 0.6057(10) 0.5214(9) 0.6974(6) 0.044(4) Uani 1 1 d . . .
C38 C 0.5279(10) 0.4742(11) 0.7067(7) 0.055(4) Uani 1 1 d . . .
H38A H 0.5228 0.4399 0.7449 0.066 Uiso 1 1 calc R . .
C39 C 0.4600(11) 0.4801(11) 0.6582(8) 0.062(5) Uani 1 1 d . . .
H39A H 0.4103 0.4454 0.6633 0.074 Uiso 1 1 calc R . .
C40 C 0.4619(12) 0.5313(14) 0.6063(10) 0.079(6) Uani 1 1 d . . .
H40A H 0.4134 0.5341 0.5757 0.094 Uiso 1 1 calc R . .
C41 C 0.5355(16) 0.5830(12) 0.5950(8) 0.086(6) Uani 1 1 d . . .
H41A H 0.5373 0.6197 0.5573 0.103 Uiso 1 1 calc R . .
C42 C 0.6070(11) 0.5770(10) 0.6433(8) 0.067(5) Uani 1 1 d . . .
H42A H 0.6564 0.6121 0.6378 0.081 Uiso 1 1 calc R . .
C43 C 0.7819(9) 0.5513(10) 0.7176(7) 0.047(4) Uani 1 1 d . . .
C44 C 0.7961(11) 0.5044(12) 0.6606(8) 0.066(5) Uani 1 1 d . . .
H44A H 0.7596 0.4527 0.6469 0.080 Uiso 1 1 calc R . .
C45 C 0.8586(13) 0.5268(13) 0.6224(10) 0.092(6) Uani 1 1 d . . .
H45A H 0.8632 0.4922 0.5842 0.110 Uiso 1 1 calc R . .
C46 C 0.9141(14) 0.6016(14) 0.6422(12) 0.105(8) Uani 1 1 d . . .
H46A H 0.9577 0.6185 0.6177 0.126 Uiso 1 1 calc R . .
C47 C 0.9049(14) 0.6509(14) 0.6983(11) 0.104(7) Uani 1 1 d . . .
H47A H 0.9441 0.6997 0.7129 0.124 Uiso 1 1 calc R . .
C48 C 0.8369(10) 0.6291(11) 0.7346(8) 0.065(4) Uani 1 1 d . . .
H48A H 0.8289 0.6677 0.7705 0.077 Uiso 1 1 calc R . .
P4 P 0.8164(4) 0.9159(5) 0.9021(3) 0.103(2) Uani 1 1 d . . .
F6 F 0.8681(13) 0.8438(11) 0.8678(8) 0.206(8) Uani 1 1 d . . .
F4 F 0.8581(11) 0.8811(17) 0.9678(7) 0.213(9) Uani 1 1 d . . .
F3 F 0.7658(11) 0.9917(13) 0.9367(9) 0.198(8) Uani 1 1 d . . .
F2 F 0.7670(13) 0.9464(19) 0.8397(8) 0.252(11) Uani 1 1 d . . .
F5 F 0.8877(14) 0.9881(16) 0.8928(15) 0.296(14) Uani 1 1 d . . .
F1 F 0.7476(14) 0.8412(15) 0.9182(11) 0.239(10) Uani 1 1 d . . .

loop_
_atom_site_aniso_label
_atom_site_aniso_U_11
_atom_site_aniso_U_22
_atom_site_aniso_U_33
_atom_site_aniso_U_23
_atom_site_aniso_U_13
_atom_site_aniso_U_12
Ru1 0.0340(6) 0.0239(6) 0.0398(6) -0.0003(6) -0.0016(4) -0.0008(6)
P1 0.044(2) 0.041(2) 0.054(3) -0.007(2) -0.0004(19) -0.0002(19)
P2 0.043(2) 0.031(2) 0.041(2) -0.0013(17) 0.0018(17) 0.0021(17)
P3 0.049(2) 0.030(2) 0.047(2) 0.0027(18) 0.0022(19) 0.0004(18)
C1 0.026(9) 0.076(13) 0.097(14) -0.041(11) 0.022(9) 0.005(9)
C2 0.138(17) 0.021(8) 0.030(8) -0.009(7) 0.009(10) -0.010(10)
C3 0.050(10) 0.059(11) 0.061(11) -0.021(10) -0.004(9) -0.008(9)
C4 0.090(14) 0.024(8) 0.095(14) -0.020(9) 0.020(11) -0.027(9)
C5 0.045(12) 0.047(11) 0.125(17) -0.045(11) -0.020(12) 0.023(9)
C6 0.089(17) 0.15(2) 0.19(3) -0.03(2) 0.046(17) 0.005(16)
C7 0.048(9) 0.043(9) 0.071(11) -0.003(8) -0.010(8) -0.007(8)
C8 0.066(12) 0.047(11) 0.141(18) 0.004(11) -0.004(11) -0.017(9)
C9 0.055(9) 0.034(9) 0.066(11) -0.011(8) -0.035(8) 0.002(7)
C10 0.081(12) 0.051(11) 0.077(12) 0.002(10) -0.016(10) 0.016(9)
C11 0.076(12) 0.058(11) 0.074(12) -0.003(11) -0.038(10) 0.025(9)
C12 0.103(15) 0.080(14) 0.057(12) -0.001(11) -0.062(11) 0.001(12)
C13 0.065(11) 0.072(13) 0.068(12) -0.005(10) -0.017(9) 0.000(10)
C14 0.065(10) 0.037(10) 0.071(12) 0.005(9) -0.014(9) -0.010(8)
C15 0.045(10) 0.041(9) 0.086(13) -0.010(9) -0.003(9) -0.018(7)
C16 0.052(10) 0.048(9) 0.073(12) 0.005(9) 0.022(9) -0.016(8)
C17 0.064(13) 0.074(13) 0.132(18) 0.034(13) 0.022(13) -0.019(10)
C18 0.039(12) 0.096(16) 0.18(3) -0.025(18) 0.021(16) -0.009(11)
C19 0.056(13) 0.121(19) 0.115(18) -0.063(16) 0.000(13) -0.013(12)
C20 0.043(11) 0.055(12) 0.18(2) -0.029(12) 0.002(12) 0.006(9)
C21 0.045(9) 0.042(9) 0.034(9) 0.000(7) -0.006(7) -0.002(7)
C22 0.074(12) 0.058(11) 0.054(11) -0.023(9) 0.003(9) -0.003(9)
C23 0.060(10) 0.020(7) 0.057(10) -0.003(7) -0.007(8) 0.004(7)
C24 0.050(10) 0.049(10) 0.068(11) -0.013(9) 0.016(8) 0.009(8)
C25 0.070(11) 0.056(10) 0.046(9) 0.007(9) 0.028(8) -0.013(9)
C26 0.065(11) 0.035(9) 0.064(11) 0.007(8) -0.005(9) -0.028(9)
C27 0.051(10) 0.043(9) 0.059(10) -0.003(8) -0.018(8) 0.001(8)
C28 0.058(9) 0.050(10) 0.035(8) -0.010(8) 0.001(7) -0.012(8)
C29 0.038(8) 0.026(8) 0.058(9) 0.003(7) 0.001(7) 0.005(7)
C30 0.050(10) 0.040(9) 0.069(11) -0.009(8) -0.006(8) 0.001(8)
C31 0.053(11) 0.047(10) 0.089(13) 0.009(10) -0.004(9) 0.009(9)
C32 0.072(13) 0.090(15) 0.071(12) 0.001(11) -0.014(10) 0.019(12)
C33 0.050(10) 0.085(14) 0.081(12) -0.022(12) -0.006(9) -0.005(11)
C34 0.041(9) 0.048(10) 0.074(11) -0.017(9) -0.018(8) 0.005(8)
C35 0.069(10) 0.023(7) 0.059(10) -0.006(8) -0.001(8) 0.001(8)
C36 0.091(13) 0.034(9) 0.064(11) -0.002(8) 0.024(10) -0.006(9)
C37 0.072(11) 0.021(7) 0.039(8) 0.002(7) 0.007(8) 0.001(7)
C38 0.069(11) 0.049(10) 0.045(9) -0.002(8) -0.003(9) 0.013(9)
C39 0.084(12) 0.048(10) 0.047(10) 0.001(9) -0.018(9) 0.005(9)
C40 0.076(14) 0.057(12) 0.095(16) -0.015(12) -0.021(12) 0.042(11)
C41 0.15(2) 0.041(10) 0.057(11) 0.026(9) -0.019(13) 0.043(12)
C42 0.080(12) 0.025(8) 0.089(13) 0.010(9) -0.020(10) -0.003(8)
C43 0.054(9) 0.032(8) 0.051(10) 0.006(7) -0.004(8) -0.015(7)
C44 0.101(14) 0.050(10) 0.052(11) 0.010(9) 0.024(10) -0.007(10)
C45 0.111(16) 0.058(13) 0.120(17) -0.010(12) 0.070(14) -0.005(12)
C46 0.110(17) 0.062(14) 0.15(2) 0.015(14) 0.062(17) -0.034(12)
C47 0.131(19) 0.057(14) 0.131(19) -0.001(13) 0.049(16) -0.034(13)
C48 0.072(11) 0.043(9) 0.078(11) 0.011(10) 0.008(9) -0.003(10)
P4 0.104(5) 0.092(4) 0.106(5) -0.019(4) -0.016(4) 0.027(4)
F6 0.33(2) 0.119(12) 0.183(15) 0.003(11) 0.090(16) 0.105(15)
F4 0.175(15) 0.36(3) 0.099(10) -0.009(14) -0.016(10) 0.111(18)
F3 0.208(17) 0.180(16) 0.211(17) -0.052(13) 0.049(13) 0.093(14)
F2 0.210(18) 0.37(3) 0.148(14) -0.057(18) -0.079(13) 0.12(2)
F5 0.23(2) 0.22(2) 0.47(4) -0.07(2) 0.15(3) -0.120(19)
F1 0.27(2) 0.194(19) 0.26(2) 0.002(17) 0.06(2) -0.112(18)

loop_
_atom_type_symbol
_atom_type_description
_atom_type_scat_dispersion_real
_atom_type_scat_dispersion_imag
_atom_type_scat_source
C C 0.0033 0.0016 'International Tables Vol C Tables 4.2.6.8 and 6.1.1.4'
H H 0.0000 0.0000 'International Tables Vol C Tables 4.2.6.8 and 6.1.1.4'
F F 0.0171 0.0103 'International Tables Vol C Tables 4.2.6.8 and 6.1.1.4'
P P 0.1023 0.0942 'International Tables Vol C Tables 4.2.6.8 and 6.1.1.4'
Ru Ru -1.2594 0.8363 'International Tables Vol C Tables 4.2.6.8 and 6.1.1.4'

loop_
_geom_angle_atom_site_label_1
_geom_angle_atom_site_label_2
_geom_angle_atom_site_label_3
_geom_angle
_geom_angle_site_symmetry_1
_geom_angle_site_symmetry_3
_geom_angle_publ_flag
C3 Ru1 C4 37.4(6) . . ?
C3 Ru1 C5 59.9(6) . . ?
C4 Ru1 C5 35.1(5) . . ?
C3 Ru1 C2 36.5(5) . . ?
C4 Ru1 C2 60.8(6) . . ?
C5 Ru1 C2 59.2(6) . . ?
C3 Ru1 C1 61.3(6) . . ?
C4 Ru1 C1 59.3(6) . . ?
C5 Ru1 C1 33.9(6) . . ?
C2 Ru1 C1 37.4(5) . . ?
C3 Ru1 P2 104.5(5) . . ?
C4 Ru1 P2 86.9(5) . . ?
C5 Ru1 P2 106.9(6) . . ?
C2 Ru1 P2 141.0(5) . . ?
C1 Ru1 P2 140.8(5) . . ?
C3 Ru1 P1 155.8(4) . . ?
C4 Ru1 P1 131.6(5) . . ?
C5 Ru1 P1 100.4(4) . . ?
C2 Ru1 P1 122.9(5) . . ?
C1 Ru1 P1 94.6(4) . . ?
P2 Ru1 P1 94.33(13) . . ?
C3 Ru1 P3 98.1(5) . . ?
C4 Ru1 P3 133.1(5) . . ?
C5 Ru1 P3 151.6(5) . . ?
C2 Ru1 P3 92.4(4) . . ?
C1 Ru1 P3 121.6(5) . . ?
P2 Ru1 P3 95.41(13) . . ?
P1 Ru1 P3 95.02(14) . . ?
C7 P1 C9 101.7(6) . . ?
C7 P1 C15 100.7(7) . . ?
C9 P1 C15 100.4(7) . . ?
C7 P1 Ru1 118.2(5) . . ?
C9 P1 Ru1 114.8(5) . . ?
C15 P1 Ru1 118.2(5) . . ?
C21 P2 C29 100.1(6) . . ?
C21 P2 C23 101.2(6) . . ?
C29 P2 C23 101.1(6) . . ?
C21 P2 Ru1 120.2(5) . . ?
C29 P2 Ru1 113.8(5) . . ?
C23 P2 Ru1 117.4(5) . . ?
C35 P3 C43 100.4(7) . . ?
C35 P3 C37 102.2(6) . . ?
C43 P3 C37 98.8(6) . . ?
C35 P3 Ru1 121.0(5) . . ?
C43 P3 Ru1 114.9(5) . . ?
C37 P3 Ru1 116.2(4) . . ?
C5 C1 C6 128(2) . . ?
C5 C1 C2 105.2(14) . . ?
C6 C1 C2 125(2) . . ?
C5 C1 Ru1 70.3(9) . . ?
C6 C1 Ru1 135.1(14) . . ?
C2 C1 Ru1 69.3(8) . . ?
C3 C2 C1 106.7(14) . . ?
C3 C2 Ru1 69.3(8) . . ?
C1 C2 Ru1 73.3(8) . . ?
C2 C3 C4 107.4(15) . . ?
C2 C3 Ru1 74.1(8) . . ?
C4 C3 Ru1 72.3(8) . . ?
C5 C4 C3 106.9(17) . . ?
C5 C4 Ru1 73.4(9) . . ?
C3 C4 Ru1 70.4(8) . . ?
C1 C5 C4 113.8(19) . . ?
C1 C5 Ru1 75.8(11) . . ?
C4 C5 Ru1 71.5(9) . . ?
C8 C7 P1 125.8(14) . . ?
C14 C9 C10 119.4(15) . . ?
C14 C9 P1 121.3(11) . . ?
C10 C9 P1 119.1(13) . . ?
C11 C10 C9 116.6(16) . . ?
C12 C11 C10 124.5(16) . . ?
C11 C12 C13 118.5(17) . . ?
C14 C13 C12 119.3(17) . . ?
C9 C14 C13 121.5(15) . . ?
C16 C15 C20 121.0(16) . . ?
C16 C15 P1 120.1(12) . . ?
C20 C15 P1 118.5(14) . . ?
C15 C16 C17 119.4(16) . . ?
C18 C17 C16 118(2) . . ?
C19 C18 C17 124(2) . . ?
C18 C19 C20 120(2) . . ?
C19 C20 C15 117.2(19) . . ?
C22 C21 P2 127.6(12) . . ?
C28 C23 C24 117.9(13) . . ?
C28 C23 P2 120.6(12) . . ?
C24 C23 P2 121.4(11) . . ?
C25 C24 C23 122.3(14) . . ?
C24 C25 C26 118.8(14) . . ?
C25 C26 C27 119.7(14) . . ?
C26 C27 C28 121.2(14) . . ?
C23 C28 C27 120.0(14) . . ?
C30 C29 C34 118.7(13) . . ?
C30 C29 P2 121.7(10) . . ?
C34 C29 P2 119.6(10) . . ?
C29 C30 C31 121.2(14) . . ?
C32 C31 C30 120.7(15) . . ?
C31 C32 C33 119.0(16) . . ?
C32 C33 C34 122.4(16) . . ?
C29 C34 C33 117.8(14) . . ?
C36 C35 P3 127.3(12) . . ?
C42 C37 C38 117.9(14) . . ?
C42 C37 P3 122.9(12) . . ?
C38 C37 P3 118.7(10) . . ?
C39 C38 C37 118.7(15) . . ?
C40 C39 C38 123.2(18) . . ?
C39 C40 C41 121.2(17) . . ?
C40 C41 C42 117.1(16) . . ?
C37 C42 C41 121.7(17) . . ?
C48 C43 C44 114.1(15) . . ?
C48 C43 P3 123.0(12) . . ?
C44 C43 P3 122.8(11) . . ?
C45 C44 C43 126.4(17) . . ?
C44 C45 C46 117.9(19) . . ?
C47 C46 C45 119.3(19) . . ?
C46 C47 C48 121.1(19) . . ?
C43 C48 C47 121.0(17) . . ?
F2 P4 F6 91.5(11) . . ?
F2 P4 F4 174.0(14) . . ?
F6 P4 F4 91.3(9) . . ?
F2 P4 F5 91.4(16) . . ?
F6 P4 F5 85.0(12) . . ?
F4 P4 F5 94.2(14) . . ?
F2 P4 F3 88.4(10) . . ?
F6 P4 F3 178.3(12) . . ?
F4 P4 F3 89.0(10) . . ?
F5 P4 F3 93.3(12) . . ?
F2 P4 F1 93.8(13) . . ?
F6 P4 F1 96.1(12) . . ?
F4 P4 F1 80.6(12) . . ?
F5 P4 F1 174.7(16) . . ?
F3 P4 F1 85.7(11) . . ?

loop_
_geom_bond_atom_site_label_1
_geom_bond_atom_site_label_2
_geom_bond_distance
_geom_bond_site_symmetry_2
_geom_bond_publ_flag
Ru1 C3 2.188(14) . ?
Ru1 C4 2.213(14) . ?
Ru1 C5 2.236(15) . ?
Ru1 C2 2.250(13) . ?
Ru1 C1 2.303(15) . ?
Ru1 P2 2.347(4) . ?
Ru1 P1 2.359(4) . ?
Ru1 P3 2.362(4) . ?
P1 C7 1.824(15) . ?
P1 C9 1.840(15) . ?
P1 C15 1.862(16) . ?
P2 C21 1.813(13) . ?
P2 C29 1.839(13) . ?
P2 C23 1.841(14) . ?
P3 C35 1.791(14) . ?
P3 C43 1.810(15) . ?
P3 C37 1.849(14) . ?
C1 C5 1.33(2) . ?
C1 C6 1.43(2) . ?
C1 C2 1.46(2) . ?
C2 C3 1.39(2) . ?
C3 C4 1.41(2) . ?
C4 C5 1.34(2) . ?
C7 C8 1.318(19) . ?
C9 C14 1.38(2) . ?
C9 C10 1.409(19) . ?
C10 C11 1.39(2) . ?
C11 C12 1.34(2) . ?
C12 C13 1.39(2) . ?
C13 C14 1.38(2) . ?
C15 C16 1.37(2) . ?
C15 C20 1.42(2) . ?
C16 C17 1.40(2) . ?
C17 C18 1.38(3) . ?
C18 C19 1.30(3) . ?
C19 C20 1.41(2) . ?
C21 C22 1.284(17) . ?
C23 C28 1.378(18) . ?
C23 C24 1.407(18) . ?
C24 C25 1.383(19) . ?
C25 C26 1.379(19) . ?
C26 C27 1.387(19) . ?
C27 C28 1.393(18) . ?
C29 C30 1.369(18) . ?
C29 C34 1.400(18) . ?
C30 C31 1.406(19) . ?
C31 C32 1.35(2) . ?
C32 C33 1.36(2) . ?
C33 C34 1.420(19) . ?
C35 C36 1.297(18) . ?
C37 C42 1.353(19) . ?
C37 C38 1.415(19) . ?
C38 C39 1.374(19) . ?
C39 C40 1.28(2) . ?
C40 C41 1.40(2) . ?
C41 C42 1.41(2) . ?
C43 C48 1.385(19) . ?
C43 C44 1.383(19) . ?
C44 C45 1.37(2) . ?
C45 C46 1.37(2) . ?
C46 C47 1.36(3) . ?
C47 C48 1.41(2) . ?
P4 F2 1.483(17) . ?
P4 F6 1.506(14) . ?
P4 F4 1.512(15) . ?
P4 F5 1.519(18) . ?
P4 F3 1.533(14) . ?
P4 F1 1.551(17) . ?
